data_7708822
loop_
_publ_author_name
'Sinclair, Jocelyn'
'Medroa Del Pino, William'
'Aku-Dominguez, Kwami'
'Minami, Yohei'
'Kiran, Anagha'
'Ferguson, Michael J.'
'Yasuda, Makoto'
'Rivard, Eric'

_publ_section_title
;
 Access to metastable [GeH2]n materials via a molecular
 &#x201C;bottom-up&#x201D; approach
;
_journal_name_full 'Dalton Transactions'
_journal_paper_doi 10.1039/D1DT02850B
_journal_year 2021
_chemical_formula_moiety 'C13 H26 Ge N2 O2'
_chemical_formula_sum 'C13 H26 Ge N2 O2'
_chemical_formula_weight 314.95
_chemical_name_systematic ImMe2-Ge(OtBu)2
_space_group_crystal_system orthorhombic
_space_group_IT_number 60
_space_group_name_Hall '-P 2n 2ab'
_space_group_name_H-M_alt 'P b c n'
_atom_sites_solution_hydrogens geom
_atom_sites_solution_primary dual
_audit_creation_method SHELXL-2018/3
_audit_update_record
;
2021-07-06 deposited with the CCDC.	2021-11-15 downloaded from the CCDC.
;
_cell_angle_alpha 90
_cell_angle_beta 90
_cell_angle_gamma 90
_cell_formula_units_Z 16
_cell_length_a 17.4359(6)
_cell_length_b 16.6515(6)
_cell_length_c 24.2090(8)
_cell_measurement_reflns_used 9877
_cell_measurement_temperature 173(2)
_cell_measurement_theta_max 69.82
_cell_measurement_theta_min 3.67
_cell_volume 7028.7(4)
_computing_cell_refinement 'Bruker SAINT'
_computing_data_collection 'Bruker APEX2'
_computing_data_reduction 'Bruker SAINT'
_computing_molecular_graphics 'Bruker SHELXTL'
_computing_publication_material 'Bruker SHELXTL'
_computing_structure_refinement 'SHELXL-2018/3 (Sheldrick, 2018)'
_computing_structure_solution 'SHELXT-2014/5 (Sheldrick, 2015)'
_diffrn_ambient_temperature 173(2)
_diffrn_measured_fraction_theta_full 0.999
_diffrn_measured_fraction_theta_max 0.999
_diffrn_measurement_device_type 'Bruker APEX-II CCD'
_diffrn_measurement_method '\f and \w scans'
_diffrn_radiation_type CuK\a
_diffrn_radiation_wavelength 1.54178
_diffrn_reflns_av_R_equivalents 0.0593
_diffrn_reflns_av_unetI/netI 0.0278
_diffrn_reflns_Laue_measured_fraction_full 0.999
_diffrn_reflns_Laue_measured_fraction_max 0.999
_diffrn_reflns_limit_h_max 21
_diffrn_reflns_limit_h_min -21
_diffrn_reflns_limit_k_max 20
_diffrn_reflns_limit_k_min -18
_diffrn_reflns_limit_l_max 29
_diffrn_reflns_limit_l_min -29
_diffrn_reflns_number 70160
_diffrn_reflns_point_group_measured_fraction_full 0.999
_diffrn_reflns_point_group_measured_fraction_max 0.999
_diffrn_reflns_theta_full 67.679
_diffrn_reflns_theta_max 70.162
_diffrn_reflns_theta_min 3.651
_exptl_absorpt_coefficient_mu 2.351
_exptl_absorpt_correction_T_max 0.8921
_exptl_absorpt_correction_T_min 0.7163
_exptl_absorpt_correction_type numerical
_exptl_absorpt_process_details
; 
 SADABS 2016/2: Krause, L., Herbst-Irmer, R., Sheldrick G.M. & Stalke D., 
 J. Appl. Cryst. 48 (2015) 3-10 
;
_exptl_crystal_colour colourless
_exptl_crystal_density_diffrn 1.191
_exptl_crystal_description fragment
_exptl_crystal_F_000 2656
_exptl_crystal_size_max 0.159
_exptl_crystal_size_mid 0.139
_exptl_crystal_size_min 0.117
_refine_diff_density_max 0.388
_refine_diff_density_min -0.352
_refine_diff_density_rms 0.054
_refine_ls_extinction_method none
_refine_ls_goodness_of_fit_ref 1.031
_refine_ls_hydrogen_treatment constr
_refine_ls_matrix_type full
_refine_ls_number_parameters 329
_refine_ls_number_reflns 6690
_refine_ls_number_restraints 0
_refine_ls_restrained_S_all 1.031
_refine_ls_R_factor_all 0.0541
_refine_ls_R_factor_gt 0.0358
_refine_ls_shift/su_max 0.002
_refine_ls_shift/su_mean 0.000
_refine_ls_structure_factor_coef Fsqd
_refine_ls_weighting_details 'w=1/[\s^2^(Fo^2^)+(0.0411P)^2^+5.9602P] where P=(Fo^2^+2Fc^2^)/3'
_refine_ls_weighting_scheme calc
_refine_ls_wR_factor_gt 0.0869
_refine_ls_wR_factor_ref 0.0992
_reflns_Friedel_coverage 0.000
_reflns_number_gt 5102
_reflns_number_total 6690
_reflns_threshold_expression 'I > 2\s(I)'
_cod_data_source_file d1dt02850b3.cif
_cod_data_source_block riv2071
_cod_database_code 7708822
_shelx_shelxl_version_number 2018/3
_shelx_space_group_comment
; 
The symmetry employed for this shelxl refinement is uniquely defined 
by the following loop, which should always be used as a source of 
symmetry information in preference to the above space-group names. 
They are only intended as comments. 
;
_shelx_estimated_absorpt_t_min 0.706
_shelx_estimated_absorpt_t_max 0.770

loop_
_space_group_symop_operation_xyz
'x, y, z'
'-x+1/2, -y+1/2, z+1/2'
'-x, y, -z+1/2'
'x+1/2, -y+1/2, -z'
'-x, -y, -z'
'x-1/2, y-1/2, -z-1/2'
'x, -y, z-1/2'
'-x-1/2, y-1/2, z'

loop_
_atom_site_label
_atom_site_type_symbol
_atom_site_fract_x
_atom_site_fract_y
_atom_site_fract_z
_atom_site_U_iso_or_equiv
_atom_site_adp_type
_atom_site_occupancy
_atom_site_site_symmetry_order
_atom_site_calc_flag
_atom_site_refinement_flags_posn
_atom_site_refinement_flags_adp
_atom_site_refinement_flags_occupancy
_atom_site_disorder_assembly
_atom_site_disorder_group
Ge1A Ge 0.68991(2) 0.47939(2) 0.59909(2) 0.03697(10) Uani 1 1 d . . . . .
O1A O 0.78357(11) 0.53127(12) 0.60298(8) 0.0484(5) Uani 1 1 d . . . . .
O2A O 0.64262(11) 0.57612(12) 0.61228(8) 0.0483(5) Uani 1 1 d . . . . .
N1A N 0.68062(12) 0.42557(13) 0.47711(9) 0.0353(5) Uani 1 1 d . . . . .
N2A N 0.70248(13) 0.55147(13) 0.47893(9) 0.0372(5) Uani 1 1 d . . . . .
C1A C 0.68849(15) 0.48797(15) 0.51201(10) 0.0350(5) Uani 1 1 d . . . . .
C2A C 0.68916(16) 0.44974(18) 0.42311(11) 0.0427(6) Uani 1 1 d . . . . .
H2A H 0.685932 0.416677 0.391216 0.051 Uiso 1 1 calc R U . . .
C3A C 0.70287(17) 0.52876(18) 0.42418(12) 0.0457(7) Uani 1 1 d . . . . .
H3A H 0.711261 0.562659 0.393199 0.055 Uiso 1 1 calc R U . . .
C4A C 0.66456(19) 0.34268(17) 0.49401(13) 0.0503(7) Uani 1 1 d . . . . .
H4A H 0.691815 0.305497 0.469537 0.060 Uiso 1 1 calc R U . . .
H4B H 0.609283 0.332573 0.491666 0.060 Uiso 1 1 calc R U . . .
H4C H 0.681839 0.334596 0.532128 0.060 Uiso 1 1 calc R U . . .
C5A C 0.7190(2) 0.63298(17) 0.49833(13) 0.0533(8) Uani 1 1 d . . . . .
H5A H 0.705744 0.671686 0.469374 0.064 Uiso 1 1 calc R U . . .
H5B H 0.773735 0.637581 0.507078 0.064 Uiso 1 1 calc R U . . .
H5C H 0.688690 0.644214 0.531518 0.064 Uiso 1 1 calc R U . . .
C11A C 0.85460(17) 0.4893(2) 0.60365(14) 0.0543(8) Uani 1 1 d . . . . .
C12A C 0.8591(3) 0.4284(3) 0.5579(2) 0.121(2) Uani 1 1 d . . . . .
H12A H 0.908673 0.400679 0.559566 0.145 Uiso 1 1 calc R U . . .
H12B H 0.817616 0.389194 0.562119 0.145 Uiso 1 1 calc R U . . .
H12C H 0.854079 0.455568 0.522170 0.145 Uiso 1 1 calc R U . . .
C13A C 0.8667(3) 0.4514(4) 0.6579(2) 0.153(3) Uani 1 1 d . . . . .
H13A H 0.915737 0.422657 0.657902 0.184 Uiso 1 1 calc R U . . .
H13B H 0.867319 0.492761 0.686690 0.184 Uiso 1 1 calc R U . . .
H13C H 0.824960 0.413377 0.665296 0.184 Uiso 1 1 calc R U . . .
C14A C 0.9161(3) 0.5506(3) 0.5924(3) 0.135(2) Uani 1 1 d . . . . .
H14A H 0.966348 0.524194 0.592499 0.162 Uiso 1 1 calc R U . . .
H14B H 0.907124 0.575391 0.556299 0.162 Uiso 1 1 calc R U . . .
H14C H 0.914882 0.591978 0.621172 0.162 Uiso 1 1 calc R U . . .
C21A C 0.5609(2) 0.5834(3) 0.61596(15) 0.0688(11) Uani 1 1 d . . . . .
C22A C 0.5300(2) 0.5382(3) 0.66520(17) 0.0957(15) Uani 1 1 d . . . . .
H22A H 0.474157 0.544127 0.666720 0.115 Uiso 1 1 calc R U . . .
H22B H 0.543140 0.481142 0.661762 0.115 Uiso 1 1 calc R U . . .
H22C H 0.552769 0.559820 0.699088 0.115 Uiso 1 1 calc R U . . .
C23A C 0.5236(2) 0.5493(3) 0.56352(17) 0.1036(18) Uani 1 1 d . . . . .
H23A H 0.467728 0.554429 0.566240 0.124 Uiso 1 1 calc R U . . .
H23B H 0.541912 0.579237 0.531253 0.124 Uiso 1 1 calc R U . . .
H23C H 0.537338 0.492539 0.559590 0.124 Uiso 1 1 calc R U . . .
C24A C 0.5448(3) 0.6714(3) 0.6217(3) 0.151(3) Uani 1 1 d . . . . .
H24A H 0.489304 0.679958 0.624394 0.181 Uiso 1 1 calc R U . . .
H24B H 0.569794 0.691878 0.655087 0.181 Uiso 1 1 calc R U . . .
H24C H 0.564730 0.699906 0.589314 0.181 Uiso 1 1 calc R U . . .
Ge1B Ge 0.75239(2) 0.75095(2) 0.34616(2) 0.03746(10) Uani 1 1 d . . . . .
O1B O 0.65779(11) 0.71035(11) 0.36629(8) 0.0421(4) Uani 1 1 d . . . . .
O2B O 0.78851(10) 0.64666(11) 0.34144(8) 0.0407(4) Uani 1 1 d . . . . .
N1B N 0.74386(15) 0.81723(14) 0.22701(9) 0.0452(6) Uani 1 1 d . . . . .
N2B N 0.69213(14) 0.70138(14) 0.22862(9) 0.0431(5) Uani 1 1 d . . . . .
C1B C 0.72687(17) 0.75569(16) 0.26114(11) 0.0407(6) Uani 1 1 d . . . . .
C2B C 0.7191(2) 0.8019(2) 0.17398(12) 0.0596(9) Uani 1 1 d . . . . .
H2B H 0.724232 0.836197 0.142821 0.071 Uiso 1 1 calc R U . . .
C3B C 0.6862(2) 0.72882(19) 0.17512(12) 0.0567(8) Uani 1 1 d . . . . .
H3B H 0.663328 0.701455 0.144878 0.068 Uiso 1 1 calc R U . . .
C4B C 0.7816(2) 0.89196(18) 0.24392(14) 0.0630(9) Uani 1 1 d . . . . .
H4D H 0.796405 0.922611 0.211047 0.076 Uiso 1 1 calc R U . . .
H4E H 0.827477 0.879284 0.265644 0.076 Uiso 1 1 calc R U . . .
H4F H 0.746214 0.923948 0.266384 0.076 Uiso 1 1 calc R U . . .
C5B C 0.6627(2) 0.62380(17) 0.24735(13) 0.0543(8) Uani 1 1 d . . . . .
H5D H 0.606645 0.623267 0.244128 0.065 Uiso 1 1 calc R U . . .
H5E H 0.677248 0.615250 0.286005 0.065 Uiso 1 1 calc R U . . .
H5F H 0.684374 0.580880 0.224486 0.065 Uiso 1 1 calc R U . . .
C11B C 0.59292(18) 0.75959(19) 0.37803(13) 0.0504(7) Uani 1 1 d . . . . .
C12B C 0.5672(2) 0.8041(3) 0.32640(16) 0.0795(12) Uani 1 1 d . . . . .
H12D H 0.522617 0.837613 0.335168 0.095 Uiso 1 1 calc R U . . .
H12E H 0.609102 0.838162 0.313036 0.095 Uiso 1 1 calc R U . . .
H12F H 0.553263 0.765211 0.297716 0.095 Uiso 1 1 calc R U . . .
C13B C 0.6108(2) 0.8201(2) 0.42385(16) 0.0713(10) Uani 1 1 d . . . . .
H13D H 0.565341 0.853046 0.431075 0.086 Uiso 1 1 calc R U . . .
H13E H 0.625190 0.791200 0.457575 0.086 Uiso 1 1 calc R U . . .
H13F H 0.653313 0.854668 0.412256 0.086 Uiso 1 1 calc R U . . .
C14B C 0.5305(2) 0.7026(3) 0.39731(19) 0.0864(13) Uani 1 1 d . . . . .
H14D H 0.484121 0.733263 0.406058 0.104 Uiso 1 1 calc R U . . .
H14E H 0.519233 0.663858 0.367961 0.104 Uiso 1 1 calc R U . . .
H14F H 0.547990 0.673962 0.430352 0.104 Uiso 1 1 calc R U . . .
C21B C 0.86848(16) 0.62919(18) 0.34110(12) 0.0458(7) Uani 1 1 d . . . . .
C22B C 0.9027(2) 0.6450(2) 0.39803(14) 0.0651(10) Uani 1 1 d . . . . .
H22D H 0.957715 0.632790 0.397396 0.078 Uiso 1 1 calc R U . . .
H22E H 0.895217 0.701499 0.407893 0.078 Uiso 1 1 calc R U . . .
H22F H 0.877279 0.610743 0.425392 0.078 Uiso 1 1 calc R U . . .
C23B C 0.9099(2) 0.6793(2) 0.29768(14) 0.0659(10) Uani 1 1 d . . . . .
H23D H 0.964706 0.666331 0.298159 0.079 Uiso 1 1 calc R U . . .
H23E H 0.888710 0.667282 0.261097 0.079 Uiso 1 1 calc R U . . .
H23F H 0.902855 0.736455 0.305844 0.079 Uiso 1 1 calc R U . . .
C24B C 0.8753(2) 0.5400(2) 0.32698(16) 0.0662(10) Uani 1 1 d . . . . .
H24D H 0.929533 0.524597 0.326181 0.079 Uiso 1 1 calc R U . . .
H24E H 0.848441 0.508159 0.355007 0.079 Uiso 1 1 calc R U . . .
H24F H 0.852269 0.530007 0.290692 0.079 Uiso 1 1 calc R U . . .

loop_
_atom_site_aniso_label
_atom_site_aniso_U_11
_atom_site_aniso_U_22
_atom_site_aniso_U_33
_atom_site_aniso_U_23
_atom_site_aniso_U_13
_atom_site_aniso_U_12
Ge1A 0.03916(17) 0.03909(18) 0.03267(16) 0.00013(13) -0.00321(13) 0.00227(13)
O1A 0.0405(10) 0.0449(12) 0.0599(13) -0.0124(10) -0.0127(9) 0.0028(9)
O2A 0.0463(11) 0.0499(12) 0.0488(11) -0.0086(9) -0.0019(9) 0.0126(10)
N1A 0.0367(11) 0.0332(12) 0.0360(11) -0.0017(9) -0.0002(9) -0.0007(9)
N2A 0.0455(13) 0.0302(11) 0.0359(11) 0.0029(9) 0.0005(9) -0.0010(10)
C1A 0.0373(13) 0.0326(14) 0.0350(13) 0.0001(10) -0.0013(11) 0.0005(11)
C2A 0.0482(16) 0.0471(17) 0.0329(13) -0.0030(12) 0.0021(12) -0.0006(13)
C3A 0.0547(18) 0.0491(18) 0.0333(13) 0.0047(12) 0.0051(12) -0.0005(14)
C4A 0.066(2) 0.0335(15) 0.0512(17) -0.0003(13) 0.0007(15) -0.0077(14)
C5A 0.076(2) 0.0309(15) 0.0531(18) 0.0007(13) -0.0012(16) -0.0069(15)
C11A 0.0352(15) 0.066(2) 0.062(2) -0.0067(16) -0.0075(14) 0.0079(14)
C12A 0.068(3) 0.161(5) 0.132(4) -0.074(4) -0.023(3) 0.057(3)
C13A 0.078(3) 0.287(8) 0.094(4) 0.074(5) 0.009(3) 0.087(4)
C14A 0.048(2) 0.109(4) 0.248(8) 0.009(4) -0.001(3) -0.008(3)
C21A 0.0495(19) 0.098(3) 0.059(2) 0.001(2) 0.0057(16) 0.033(2)
C22A 0.051(2) 0.171(5) 0.065(3) 0.005(3) 0.0088(18) 0.016(3)
C23A 0.042(2) 0.199(6) 0.070(3) 0.009(3) -0.0089(18) 0.026(3)
C24A 0.128(5) 0.122(5) 0.202(7) 0.003(5) 0.046(5) 0.085(4)
Ge1B 0.04536(19) 0.03312(17) 0.03389(16) -0.00029(12) -0.00056(13) -0.00420(14)
O1B 0.0439(11) 0.0372(10) 0.0453(11) 0.0029(9) 0.0053(8) 0.0045(9)
O2B 0.0358(10) 0.0365(10) 0.0498(11) 0.0040(8) 0.0032(8) -0.0003(8)
N1B 0.0642(16) 0.0339(12) 0.0376(12) 0.0038(9) 0.0044(11) -0.0039(11)
N2B 0.0609(15) 0.0335(13) 0.0349(11) 0.0007(9) -0.0017(11) -0.0043(11)
C1B 0.0508(16) 0.0328(14) 0.0386(15) 0.0016(11) 0.0033(12) -0.0032(12)
C2B 0.094(3) 0.049(2) 0.0361(16) 0.0069(13) -0.0003(16) 0.0002(18)
C3B 0.087(3) 0.0471(18) 0.0359(15) 0.0003(13) -0.0083(16) -0.0029(17)
C4B 0.093(3) 0.0385(17) 0.057(2) 0.0040(15) 0.0076(18) -0.0210(17)
C5B 0.074(2) 0.0411(17) 0.0474(17) -0.0022(14) -0.0013(15) -0.0155(15)
C11B 0.0456(17) 0.0518(19) 0.0539(18) -0.0018(14) 0.0039(14) 0.0089(14)
C12B 0.082(3) 0.088(3) 0.069(2) 0.000(2) -0.007(2) 0.041(2)
C13B 0.071(2) 0.071(2) 0.072(2) -0.0155(19) 0.0054(19) 0.024(2)
C14B 0.048(2) 0.086(3) 0.124(4) 0.002(3) 0.027(2) 0.002(2)
C21B 0.0340(14) 0.0504(18) 0.0529(17) -0.0064(14) 0.0043(12) 0.0027(13)
C22B 0.0525(19) 0.085(3) 0.058(2) -0.0074(18) -0.0102(16) 0.0135(18)
C23B 0.055(2) 0.076(2) 0.066(2) -0.0083(18) 0.0217(17) -0.0111(18)
C24B 0.054(2) 0.059(2) 0.086(3) -0.0146(19) 0.0049(18) 0.0113(17)

loop_
_atom_type_symbol
_atom_type_description
_atom_type_scat_dispersion_real
_atom_type_scat_dispersion_imag
_atom_type_scat_source
C C 0.0181 0.0091 'International Tables Vol C Tables 4.2.6.8 and 6.1.1.4'
H H 0.0000 0.0000 'International Tables Vol C Tables 4.2.6.8 and 6.1.1.4'
N N 0.0311 0.0180 'International Tables Vol C Tables 4.2.6.8 and 6.1.1.4'
O O 0.0492 0.0322 'International Tables Vol C Tables 4.2.6.8 and 6.1.1.4'
Ge Ge -1.0885 0.8855 'International Tables Vol C Tables 4.2.6.8 and 6.1.1.4'

loop_
_geom_angle_atom_site_label_1
_geom_angle_atom_site_label_2
_geom_angle_atom_site_label_3
_geom_angle
_geom_angle_site_symmetry_1
_geom_angle_site_symmetry_3
_geom_angle_publ_flag
O2A Ge1A O1A 88.73(9) . . ?
O2A Ge1A C1A 96.25(9) . . ?
O1A Ge1A C1A 91.70(10) . . ?
C11A O1A Ge1A 122.69(19) . . ?
C21A O2A Ge1A 122.1(2) . . ?
C1A N1A C2A 111.1(2) . . ?
C1A N1A C4A 124.8(2) . . ?
C2A N1A C4A 124.1(2) . . ?
C1A N2A C3A 110.9(2) . . ?
C1A N2A C5A 124.9(2) . . ?
C3A N2A C5A 124.2(2) . . ?
N1A C1A N2A 104.5(2) . . ?
N1A C1A Ge1A 125.10(18) . . ?
N2A C1A Ge1A 130.04(19) . . ?
C3A C2A N1A 106.8(2) . . ?
C2A C3A N2A 106.7(2) . . ?
O1A C11A C13A 110.2(3) . . ?
O1A C11A C14A 106.6(3) . . ?
C13A C11A C14A 110.5(4) . . ?
O1A C11A C12A 111.6(3) . . ?
C13A C11A C12A 111.1(4) . . ?
C14A C11A C12A 106.7(4) . . ?
O2A C21A C24A 105.9(4) . . ?
O2A C21A C22A 111.2(3) . . ?
C24A C21A C22A 110.4(4) . . ?
O2A C21A C23A 109.8(3) . . ?
C24A C21A C23A 111.0(4) . . ?
C22A C21A C23A 108.5(4) . . ?
O1B Ge1B O2B 88.67(8) . . ?
O1B Ge1B C1B 94.75(10) . . ?
O2B Ge1B C1B 92.68(9) . . ?
C11B O1B Ge1B 123.40(18) . . ?
C21B O2B Ge1B 121.67(17) . . ?
C1B N1B C2B 111.2(3) . . ?
C1B N1B C4B 124.9(2) . . ?
C2B N1B C4B 123.9(3) . . ?
C1B N2B C3B 111.2(2) . . ?
C1B N2B C5B 124.8(2) . . ?
C3B N2B C5B 123.9(2) . . ?
N2B C1B N1B 104.6(2) . . ?
N2B C1B Ge1B 130.0(2) . . ?
N1B C1B Ge1B 125.5(2) . . ?
C3B C2B N1B 106.4(3) . . ?
C2B C3B N2B 106.7(3) . . ?
O1B C11B C14B 105.7(3) . . ?
O1B C11B C12B 110.5(3) . . ?
C14B C11B C12B 110.3(3) . . ?
O1B C11B C13B 111.2(3) . . ?
C14B C11B C13B 109.5(3) . . ?
C12B C11B C13B 109.6(3) . . ?
O2B C21B C23B 110.8(3) . . ?
O2B C21B C22B 110.1(2) . . ?
C23B C21B C22B 110.1(3) . . ?
O2B C21B C24B 106.0(2) . . ?
C23B C21B C24B 109.9(3) . . ?
C22B C21B C24B 109.8(3) . . ?

loop_
_geom_bond_atom_site_label_1
_geom_bond_atom_site_label_2
_geom_bond_distance
_geom_bond_site_symmetry_2
_geom_bond_publ_flag
Ge1A O2A 1.837(2) . ?
Ge1A O1A 1.850(2) . ?
Ge1A C1A 2.113(3) . ?
O1A C11A 1.422(4) . ?
O2A C21A 1.433(4) . ?
N1A C1A 1.346(3) . ?
N1A C2A 1.376(3) . ?
N1A C4A 1.467(3) . ?
N2A C1A 1.349(3) . ?
N2A C3A 1.378(3) . ?
N2A C5A 1.465(3) . ?
C2A C3A 1.338(4) . ?
C11A C13A 1.473(5) . ?
C11A C14A 1.504(6) . ?
C11A C12A 1.504(5) . ?
C21A C24A 1.498(6) . ?
C21A C22A 1.509(5) . ?
C21A C23A 1.535(5) . ?
Ge1B O1B 1.8480(19) . ?
Ge1B O2B 1.8508(19) . ?
Ge1B C1B 2.107(3) . ?
O1B C11B 1.426(3) . ?
O2B C21B 1.424(3) . ?
N1B C1B 1.349(3) . ?
N1B C2B 1.378(4) . ?
N1B C4B 1.466(4) . ?
N2B C1B 1.343(3) . ?
N2B C3B 1.377(3) . ?
N2B C5B 1.462(3) . ?
C2B C3B 1.346(4) . ?
C11B C14B 1.517(5) . ?
C11B C12B 1.521(5) . ?
C11B C13B 1.530(5) . ?
C21B C23B 1.524(4) . ?
C21B C22B 1.525(4) . ?
C21B C24B 1.529(4) . ?

loop_
_geom_torsion_atom_site_label_1
_geom_torsion_atom_site_label_2
_geom_torsion_atom_site_label_3
_geom_torsion_atom_site_label_4
_geom_torsion
_geom_torsion_site_symmetry_1
_geom_torsion_site_symmetry_2
_geom_torsion_site_symmetry_3
_geom_torsion_site_symmetry_4
_geom_torsion_publ_flag
O2A Ge1A O1A C11A 171.1(2) . . . . ?
C1A Ge1A O1A C11A -92.6(2) . . . . ?
O1A Ge1A O2A C21A -179.3(2) . . . . ?
C1A Ge1A O2A C21A 89.1(2) . . . . ?
C2A N1A C1A N2A -0.3(3) . . . . ?
C4A N1A C1A N2A -179.9(2) . . . . ?
C2A N1A C1A Ge1A -174.33(19) . . . . ?
C4A N1A C1A Ge1A 6.1(4) . . . . ?
C3A N2A C1A N1A 0.3(3) . . . . ?
C5A N2A C1A N1A -176.7(3) . . . . ?
C3A N2A C1A Ge1A 173.9(2) . . . . ?
C5A N2A C1A Ge1A -3.1(4) . . . . ?
O2A Ge1A C1A N1A -146.4(2) . . . . ?
O1A Ge1A C1A N1A 124.7(2) . . . . ?
O2A Ge1A C1A N2A 41.2(3) . . . . ?
O1A Ge1A C1A N2A -47.7(3) . . . . ?
C1A N1A C2A C3A 0.2(3) . . . . ?
C4A N1A C2A C3A 179.8(3) . . . . ?
N1A C2A C3A N2A 0.0(3) . . . . ?
C1A N2A C3A C2A -0.2(3) . . . . ?
C5A N2A C3A C2A 176.9(3) . . . . ?
Ge1A O1A C11A C13A -74.2(4) . . . . ?
Ge1A O1A C11A C14A 165.9(3) . . . . ?
Ge1A O1A C11A C12A 49.8(4) . . . . ?
Ge1A O2A C21A C24A -174.9(3) . . . . ?
Ge1A O2A C21A C22A 65.1(4) . . . . ?
Ge1A O2A C21A C23A -55.0(4) . . . . ?
O2B Ge1B O1B C11B -179.8(2) . . . . ?
C1B Ge1B O1B C11B -87.2(2) . . . . ?
O1B Ge1B O2B C21B -162.8(2) . . . . ?
C1B Ge1B O2B C21B 102.5(2) . . . . ?
C3B N2B C1B N1B -1.0(3) . . . . ?
C5B N2B C1B N1B -179.7(3) . . . . ?
C3B N2B C1B Ge1B 179.5(2) . . . . ?
C5B N2B C1B Ge1B 0.8(5) . . . . ?
C2B N1B C1B N2B 0.8(3) . . . . ?
C4B N1B C1B N2B 179.1(3) . . . . ?
C2B N1B C1B Ge1B -179.7(2) . . . . ?
C4B N1B C1B Ge1B -1.4(4) . . . . ?
O1B Ge1B C1B N2B -44.2(3) . . . . ?
O2B Ge1B C1B N2B 44.7(3) . . . . ?
O1B Ge1B C1B N1B 136.3(3) . . . . ?
O2B Ge1B C1B N1B -134.8(3) . . . . ?
C1B N1B C2B C3B -0.3(4) . . . . ?
C4B N1B C2B C3B -178.6(3) . . . . ?
N1B C2B C3B N2B -0.3(4) . . . . ?
C1B N2B C3B C2B 0.8(4) . . . . ?
C5B N2B C3B C2B 179.6(3) . . . . ?
Ge1B O1B C11B C14B -175.2(2) . . . . ?
Ge1B O1B C11B C12B 65.5(3) . . . . ?
Ge1B O1B C11B C13B -56.5(3) . . . . ?
Ge1B O2B C21B C23B -51.3(3) . . . . ?
Ge1B O2B C21B C22B 70.7(3) . . . . ?
Ge1B O2B C21B C24B -170.6(2) . . . . ?
